data_2243262
loop_
_publ_author_name
'Tan, Sang Loon'
'Tiekink, Edward R. T.'

_publ_section_title
;
 Crystal structure, Hirshfeld surface analysis and computational study of
 the 1:2 co-crystal formed between
 <i>N</i>,<i>N</i>'-bis(pyridin-4-ylmethyl)ethanediamide and
 4-chlorobenzoic acid
;
_journal_coeditor_code HB7889
_journal_issue 2
_journal_name_full 'Acta Crystallographica Section E'
_journal_page_first 245
_journal_page_last 253
_journal_paper_doi 10.1107/S2056989020000572
_journal_volume 76
_journal_year 2020
_chemical_formula_iupac 'C14 H14 N4 O2, 2C7 H5 Cl O2'
_chemical_formula_moiety 'C14 H14 N4 O2, 2(C7 H5 Cl O2)'
_chemical_formula_sum 'C28 H24 Cl2 N4 O6'
_chemical_formula_weight 583.41
_chemical_name_systematic '<i>N</i>,<i>N</i>'-Bis(pyridin-4-ylmethyl)ethanediamide--4-chlorobenzoic acid (1/2)'
_space_group_crystal_system triclinic
_space_group_IT_number 2
_space_group_name_Hall '-P 1'
_space_group_name_H-M_alt 'P -1'
_atom_sites_solution_hydrogens mixed
_atom_sites_solution_primary direct
_atom_sites_solution_secondary difmap
_audit_creation_method SHELXL-2017/1
_cell_angle_alpha 78.871(2)
_cell_angle_beta 78.816(2)
_cell_angle_gamma 81.992(2)
_cell_formula_units_Z 2
_cell_length_a 9.9401(2)
_cell_length_b 11.2002(2)
_cell_length_c 12.3308(3)
_cell_measurement_reflns_used 14644
_cell_measurement_temperature 100(2)
_cell_measurement_theta_max 76.1260
_cell_measurement_theta_min 3.6990
_cell_volume 1313.98(5)
_computing_cell_refinement
;
CrysAlis PRO (Rigaku OD, 2018)
;
_computing_data_collection
;
CrysAlis PRO (Rigaku OD, 2018)
;
_computing_data_reduction
;
CrysAlis PRO (Rigaku OD, 2018)
;
_computing_molecular_graphics
;
ORTEP-3 for Windows (Farrugia, 2012), DIAMOND (Brandenburg,
2006)
;
_computing_publication_material
;
publCIF (Westrip, 2010)
;
_computing_structure_refinement
;
SHELXL2017 (Sheldrick, 2015<i>b</i>)
;
_computing_structure_solution
;
SHELXS (Sheldrick, 2015<i>a</i>)
;
_diffrn_ambient_temperature 100(2)
_diffrn_detector_area_resol_mean 5.2558
_diffrn_measured_fraction_theta_full 1.000
_diffrn_measured_fraction_theta_max 0.995
_diffrn_measurement_device_type 'XtaLAB Synergy, Dualflex, AtlasS2'
_diffrn_measurement_method '\w scans'
_diffrn_radiation_type CuK\a
_diffrn_radiation_wavelength 1.54184
_diffrn_reflns_av_R_equivalents 0.0340
_diffrn_reflns_av_unetI/netI 0.0227
_diffrn_reflns_limit_h_max 12
_diffrn_reflns_limit_h_min -9
_diffrn_reflns_limit_k_max 14
_diffrn_reflns_limit_k_min -14
_diffrn_reflns_limit_l_max 15
_diffrn_reflns_limit_l_min -15
_diffrn_reflns_number 33133
_diffrn_reflns_theta_full 67.684
_diffrn_reflns_theta_max 76.466
_diffrn_reflns_theta_min 3.709
_diffrn_source 'micro-focus sealed X-ray tube'
_exptl_absorpt_coefficient_mu 2.668
_exptl_absorpt_correction_T_max 1.000
_exptl_absorpt_correction_T_min 0.847
_exptl_absorpt_correction_type gaussian
_exptl_absorpt_process_details
;
(CrysAlis PRO; Rigaku OD, 2018)
;
_exptl_crystal_colour colourless
_exptl_crystal_density_diffrn 1.475
_exptl_crystal_description plate
_exptl_crystal_F_000 604
_exptl_crystal_size_max 0.127
_exptl_crystal_size_mid 0.037
_exptl_crystal_size_min 0.025
_refine_diff_density_max 0.287
_refine_diff_density_min -0.333
_refine_ls_extinction_method none
_refine_ls_goodness_of_fit_ref 1.029
_refine_ls_hydrogen_treatment mixed
_refine_ls_matrix_type full
_refine_ls_number_parameters 373
_refine_ls_number_reflns 5486
_refine_ls_number_restraints 4
_refine_ls_restrained_S_all 1.028
_refine_ls_R_factor_all 0.0369
_refine_ls_R_factor_gt 0.0315
_refine_ls_shift/su_max 0.002
_refine_ls_shift/su_mean 0.000
_refine_ls_structure_factor_coef Fsqd
_refine_ls_weighting_details 'w=1/[\s^2^(Fo^2^)+(0.0502P)^2^+0.3813P] where P=(Fo^2^+2Fc^2^)/3'
_refine_ls_weighting_scheme calc
_refine_ls_wR_factor_gt 0.0861
_refine_ls_wR_factor_ref 0.0904
_reflns_number_gt 4814
_reflns_number_total 5486
_reflns_threshold_expression 'I > 2\s(I)'
_cod_data_source_file hb7889sup1.cif
_cod_data_source_block I
_cod_database_code 2243262
_shelx_space_group_comment
;
The symmetry employed for this shelxl refinement is uniquely defined
by the following loop, which should always be used as a source of
symmetry information in preference to the above space-group names.
They are only intended as comments.
;
_shelx_estimated_absorpt_t_min 0.728
_shelx_estimated_absorpt_t_max 0.936

loop_
_space_group_symop_operation_xyz
'x, y, z'
'-x, -y, -z'

loop_
_atom_site_type_symbol
_atom_site_label
_atom_site_fract_x
_atom_site_fract_y
_atom_site_fract_z
_atom_site_U_iso_or_equiv
_atom_site_adp_type
_atom_site_calc_flag
_atom_site_occupancy
O O1 0.60739(8) 0.97776(8) 0.10123(7) 0.01871(18) Uani d 1
N N1 0.18629(11) 0.75161(10) 0.46595(9) 0.0226(2) Uani d 1
N N2 0.37710(10) 1.03739(10) 0.11754(9) 0.0171(2) Uani d 1
H H2N 0.3042(12) 1.0441(15) 0.0858(13) 0.021 Uiso d 1
C C1 0.10938(13) 0.85755(12) 0.43978(11) 0.0219(3) Uani d 1
H H1 0.014870 0.864969 0.473525 0.026 Uiso calc 1
C C2 0.16098(12) 0.95678(12) 0.36591(11) 0.0200(2) Uani d 1
H H2 0.102752 1.030329 0.349550 0.024 Uiso calc 1
C C3 0.29944(12) 0.94745(11) 0.31582(10) 0.0179(2) Uani d 1
C C4 0.38016(13) 0.83804(12) 0.34405(11) 0.0213(3) Uani d 1
H H4 0.475365 0.828721 0.312628 0.026 Uiso calc 1
C C5 0.32023(13) 0.74264(12) 0.41854(11) 0.0235(3) Uani d 1
H H5 0.376045 0.668080 0.436755 0.028 Uiso calc 1
C C6 0.35802(12) 1.05429(12) 0.23434(11) 0.0197(2) Uani d 1
H H6A 0.295105 1.129610 0.244075 0.024 Uiso calc 1
H H6B 0.447977 1.065548 0.251964 0.024 Uiso calc 1
C C7 0.50027(11) 1.00274(10) 0.06174(10) 0.0146(2) Uani d 1
O O2 1.10206(8) 0.99617(8) 0.10296(7) 0.02007(19) Uani d 1
N N3 0.69677(11) 0.75172(10) 0.47531(9) 0.0211(2) Uani d 1
N N4 0.86920(10) 1.03345(10) 0.11304(9) 0.0173(2) Uani d 1
H H4N 0.8027(13) 1.0328(15) 0.0771(12) 0.021 Uiso d 1
C C8 0.65934(13) 0.86787(12) 0.49045(11) 0.0216(3) Uani d 1
H H8 0.599965 0.882524 0.557915 0.026 Uiso calc 1
C C9 0.70303(12) 0.96737(12) 0.41257(11) 0.0202(2) Uani d 1
H H9 0.674340 1.048201 0.426901 0.024 Uiso calc 1
C C10 0.78943(11) 0.94780(11) 0.31302(10) 0.0174(2) Uani d 1
C C11 0.82958(12) 0.82740(12) 0.29757(11) 0.0210(3) Uani d 1
H H11 0.889290 0.810106 0.231079 0.025 Uiso calc 1
C C12 0.78155(13) 0.73269(12) 0.38030(11) 0.0221(3) Uani d 1
H H12 0.810108 0.650822 0.368968 0.027 Uiso calc 1
C C13 0.83531(12) 1.05668(11) 0.22714(10) 0.0186(2) Uani d 1
H H13A 0.760868 1.125137 0.231071 0.022 Uiso calc 1
H H13B 0.917196 1.082945 0.246930 0.022 Uiso calc 1
C C14 0.99697(11) 1.00732(11) 0.06123(10) 0.0154(2) Uani d 1
Cl Cl1 -0.37720(3) 0.26656(3) 1.00591(3) 0.02890(10) Uani d 1
O O3 -0.07627(10) 0.73883(9) 0.67521(9) 0.0304(2) Uani d 1
O O4 0.03544(10) 0.58218(9) 0.59372(8) 0.0268(2) Uani d 1
H H4O 0.0841(18) 0.6388(14) 0.5594(16) 0.040 Uiso d 1
C C15 -0.06010(13) 0.63083(12) 0.66763(11) 0.0222(3) Uani d 1
C C16 -0.14493(12) 0.53923(12) 0.74585(11) 0.0205(3) Uani d 1
C C17 -0.23844(13) 0.57765(12) 0.83541(11) 0.0216(3) Uani d 1
H H17 -0.252419 0.661813 0.841895 0.026 Uiso calc 1
C C18 -0.31121(13) 0.49417(12) 0.91512(11) 0.0220(3) Uani d 1
H H18 -0.374727 0.520178 0.976363 0.026 Uiso calc 1
C C19 -0.28935(13) 0.37174(12) 0.90357(12) 0.0217(3) Uani d 1
C C20 -0.19944(13) 0.33124(12) 0.81370(12) 0.0240(3) Uani d 1
H H20 -0.187517 0.247331 0.806467 0.029 Uiso calc 1
C C21 -0.12741(13) 0.41610(12) 0.73471(12) 0.0230(3) Uani d 1
H H21 -0.065666 0.390163 0.672537 0.028 Uiso calc 1
Cl Cl2 0.09083(4) 0.27800(3) 0.98266(3) 0.03057(10) Uani d 1
O O5 0.42589(10) 0.74219(9) 0.67193(9) 0.0298(2) Uani d 1
O O6 0.56489(9) 0.58098(9) 0.61812(8) 0.0242(2) Uani d 1
H H6O 0.6094(17) 0.6374(14) 0.5776(14) 0.036 Uiso d 1
C C22 0.45469(13) 0.63220(12) 0.67727(11) 0.0205(3) Uani d 1
C C23 0.36560(12) 0.54182(12) 0.75218(11) 0.0194(2) Uani d 1
C C24 0.22992(13) 0.58221(12) 0.79557(11) 0.0221(3) Uani d 1
H H24 0.196233 0.665934 0.777238 0.026 Uiso calc 1
C C25 0.14420(13) 0.50108(12) 0.86510(11) 0.0227(3) Uani d 1
H H25 0.051448 0.527996 0.893646 0.027 Uiso calc 1
C C26 0.19648(14) 0.37974(12) 0.89221(11) 0.0223(3) Uani d 1
C C27 0.33072(14) 0.33723(12) 0.85065(12) 0.0237(3) Uani d 1
H H27 0.364433 0.253713 0.870218 0.028 Uiso calc 1
C C28 0.41476(13) 0.41920(12) 0.77991(11) 0.0212(3) Uani d 1
H H28 0.506744 0.391414 0.750081 0.025 Uiso calc 1

loop_
_atom_site_aniso_label
_atom_site_aniso_U_11
_atom_site_aniso_U_22
_atom_site_aniso_U_33
_atom_site_aniso_U_12
_atom_site_aniso_U_13
_atom_site_aniso_U_23
O1 0.0124(4) 0.0244(4) 0.0184(4) -0.0031(3) -0.0020(3) -0.0012(3)
N1 0.0252(5) 0.0229(6) 0.0182(5) -0.0028(4) 0.0006(4) -0.0039(4)
N2 0.0126(4) 0.0213(5) 0.0165(5) -0.0018(4) -0.0001(4) -0.0036(4)
C1 0.0181(5) 0.0265(7) 0.0199(6) -0.0024(5) 0.0006(5) -0.0049(5)
C2 0.0179(6) 0.0229(6) 0.0181(6) 0.0003(5) -0.0019(5) -0.0041(5)
C3 0.0184(5) 0.0217(6) 0.0145(5) -0.0025(4) -0.0016(4) -0.0063(5)
C4 0.0189(6) 0.0246(6) 0.0192(6) 0.0007(5) -0.0001(5) -0.0062(5)
C5 0.0256(6) 0.0223(6) 0.0202(6) 0.0029(5) -0.0018(5) -0.0041(5)
C6 0.0198(6) 0.0208(6) 0.0179(6) -0.0033(5) 0.0015(5) -0.0061(5)
C7 0.0134(5) 0.0125(5) 0.0166(6) -0.0038(4) -0.0002(4) 0.0002(4)
O2 0.0128(4) 0.0279(5) 0.0189(4) -0.0032(3) -0.0018(3) -0.0028(4)
N3 0.0195(5) 0.0227(5) 0.0200(5) -0.0023(4) -0.0010(4) -0.0031(4)
N4 0.0118(4) 0.0227(5) 0.0168(5) -0.0019(4) -0.0011(4) -0.0036(4)
C8 0.0219(6) 0.0249(6) 0.0179(6) -0.0028(5) 0.0006(5) -0.0069(5)
C9 0.0196(6) 0.0207(6) 0.0202(6) -0.0014(5) -0.0001(5) -0.0070(5)
C10 0.0124(5) 0.0220(6) 0.0185(6) -0.0020(4) -0.0026(4) -0.0047(5)
C11 0.0179(5) 0.0227(6) 0.0205(6) -0.0003(5) 0.0024(5) -0.0062(5)
C12 0.0202(6) 0.0199(6) 0.0247(7) -0.0001(5) 0.0004(5) -0.0057(5)
C13 0.0161(5) 0.0202(6) 0.0184(6) -0.0020(4) 0.0015(4) -0.0053(5)
C14 0.0134(5) 0.0142(5) 0.0171(6) -0.0036(4) -0.0005(4) 0.0003(4)
Cl1 0.02788(17) 0.02064(16) 0.03483(19) -0.00701(12) -0.00165(13) 0.00283(13)
O3 0.0325(5) 0.0191(5) 0.0334(6) -0.0029(4) 0.0071(4) -0.0023(4)
O4 0.0290(5) 0.0232(5) 0.0250(5) -0.0049(4) 0.0060(4) -0.0053(4)
C15 0.0219(6) 0.0215(6) 0.0221(6) -0.0008(5) -0.0026(5) -0.0030(5)
C16 0.0186(5) 0.0205(6) 0.0224(6) -0.0020(5) -0.0038(5) -0.0037(5)
C17 0.0223(6) 0.0171(6) 0.0252(7) -0.0015(5) -0.0034(5) -0.0043(5)
C18 0.0204(6) 0.0213(6) 0.0237(6) -0.0029(5) -0.0012(5) -0.0045(5)
C19 0.0186(5) 0.0195(6) 0.0268(7) -0.0047(5) -0.0052(5) -0.0005(5)
C20 0.0220(6) 0.0174(6) 0.0337(7) -0.0016(5) -0.0057(5) -0.0065(5)
C21 0.0202(6) 0.0228(6) 0.0265(7) -0.0012(5) -0.0026(5) -0.0078(5)
Cl2 0.03914(19) 0.02243(17) 0.02819(18) -0.01267(13) 0.00685(14) -0.00548(13)
O5 0.0297(5) 0.0185(5) 0.0339(6) -0.0007(4) 0.0079(4) -0.0010(4)
O6 0.0214(4) 0.0210(5) 0.0258(5) -0.0010(4) 0.0039(4) -0.0023(4)
C22 0.0199(6) 0.0198(6) 0.0206(6) -0.0004(5) -0.0027(5) -0.0027(5)
C23 0.0199(6) 0.0196(6) 0.0184(6) -0.0018(5) -0.0025(5) -0.0037(5)
C24 0.0218(6) 0.0180(6) 0.0247(6) 0.0009(5) -0.0026(5) -0.0030(5)
C25 0.0205(6) 0.0233(6) 0.0237(6) -0.0019(5) -0.0009(5) -0.0053(5)
C26 0.0272(6) 0.0207(6) 0.0196(6) -0.0073(5) -0.0007(5) -0.0046(5)
C27 0.0298(7) 0.0167(6) 0.0238(6) -0.0007(5) -0.0029(5) -0.0039(5)
C28 0.0214(6) 0.0200(6) 0.0216(6) 0.0010(5) -0.0022(5) -0.0059(5)

loop_
_atom_type_symbol
_atom_type_description
_atom_type_scat_dispersion_real
_atom_type_scat_dispersion_imag
_atom_type_scat_source
C C 0.0181 0.0091 'International Tables Vol C Tables 4.2.6.8 and 6.1.1.4'
H H 0.0000 0.0000 'International Tables Vol C Tables 4.2.6.8 and 6.1.1.4'
Cl Cl 0.3639 0.7018 'International Tables Vol C Tables 4.2.6.8 and 6.1.1.4'
N N 0.0311 0.0180 'International Tables Vol C Tables 4.2.6.8 and 6.1.1.4'
O O 0.0492 0.0322 'International Tables Vol C Tables 4.2.6.8 and 6.1.1.4'

loop_
_geom_angle_atom_site_label_1
_geom_angle_atom_site_label_2
_geom_angle_atom_site_label_3
_geom_angle_site_symmetry_3
_geom_angle
C1 N1 C5 . 117.89(11)
C7 N2 C6 . 121.67(10)
C7 N2 H2N . 119.5(11)
C6 N2 H2N . 118.6(11)
N1 C1 C2 . 123.12(12)
N1 C1 H1 . 118.4
C2 C1 H1 . 118.4
C1 C2 C3 . 119.15(12)
C1 C2 H2 . 120.4
C3 C2 H2 . 120.4
C4 C3 C2 . 117.87(12)
C4 C3 C6 . 121.98(11)
C2 C3 C6 . 120.14(11)
C5 C4 C3 . 119.37(11)
C5 C4 H4 . 120.3
C3 C4 H4 . 120.3
N1 C5 C4 . 122.59(12)
N1 C5 H5 . 118.7
C4 C5 H5 . 118.7
N2 C6 C3 . 112.69(10)
N2 C6 H6A . 109.1
C3 C6 H6A . 109.1
N2 C6 H6B . 109.1
C3 C6 H6B . 109.1
H6A C6 H6B . 107.8
O1 C7 N2 . 125.33(11)
O1 C7 C7 2_675 121.12(13)
N2 C7 C7 2_675 113.55(12)
C12 N3 C8 . 117.64(11)
C14 N4 C13 . 123.73(10)
C14 N4 H4N . 117.5(11)
C13 N4 H4N . 118.7(11)
N3 C8 C9 . 123.14(12)
N3 C8 H8 . 118.4
C9 C8 H8 . 118.4
C8 C9 C10 . 119.28(12)
C8 C9 H9 . 120.4
C10 C9 H9 . 120.4
C11 C10 C9 . 117.71(12)
C11 C10 C13 . 123.06(11)
C9 C10 C13 . 119.23(11)
C12 C11 C10 . 119.35(12)
C12 C11 H11 . 120.3
C10 C11 H11 . 120.3
N3 C12 C11 . 122.87(12)
N3 C12 H12 . 118.6
C11 C12 H12 . 118.6
N4 C13 C10 . 114.16(10)
N4 C13 H13A . 108.7
C10 C13 H13A . 108.7
N4 C13 H13B . 108.7
C10 C13 H13B . 108.7
H13A C13 H13B . 107.6
O2 C14 N4 . 125.67(11)
O2 C14 C14 2_775 121.76(13)
N4 C14 C14 2_775 112.57(12)
C15 O4 H4O . 106.4(14)
O3 C15 O4 . 124.16(12)
O3 C15 C16 . 122.31(12)
O4 C15 C16 . 113.49(11)
C17 C16 C21 . 119.62(12)
C17 C16 C15 . 118.56(12)
C21 C16 C15 . 121.73(12)
C18 C17 C16 . 120.60(12)
C18 C17 H17 . 119.7
C16 C17 H17 . 119.7
C17 C18 C19 . 118.62(12)
C17 C18 H18 . 120.7
C19 C18 H18 . 120.7
C18 C19 C20 . 122.06(12)
C18 C19 Cl1 . 118.50(10)
C20 C19 Cl1 . 119.44(10)
C21 C20 C19 . 118.52(12)
C21 C20 H20 . 120.7
C19 C20 H20 . 120.7
C20 C21 C16 . 120.55(12)
C20 C21 H21 . 119.7
C16 C21 H21 . 119.7
C22 O6 H6O . 108.1(13)
O5 C22 O6 . 124.16(12)
O5 C22 C23 . 122.35(12)
O6 C22 C23 . 113.49(11)
C28 C23 C24 . 119.54(12)
C28 C23 C22 . 121.62(11)
C24 C23 C22 . 118.84(11)
C25 C24 C23 . 120.48(12)
C25 C24 H24 . 119.8
C23 C24 H24 . 119.8
C24 C25 C26 . 118.68(12)
C24 C25 H25 . 120.7
C26 C25 H25 . 120.7
C27 C26 C25 . 122.06(12)
C27 C26 Cl2 . 118.96(10)
C25 C26 Cl2 . 118.97(10)
C26 C27 C28 . 118.61(12)
C26 C27 H27 . 120.7
C28 C27 H27 . 120.7
C27 C28 C23 . 120.62(12)
C27 C28 H28 . 119.7
C23 C28 H28 . 119.7

loop_
_geom_bond_atom_site_label_1
_geom_bond_atom_site_label_2
_geom_bond_site_symmetry_2
_geom_bond_distance
O1 C7 . 1.2307(14)
N1 C1 . 1.3386(17)
N1 C5 . 1.3445(17)
N2 C7 . 1.3292(15)
N2 C6 . 1.4612(16)
N2 H2N . 0.876(9)
C1 C2 . 1.3838(19)
C1 H1 . 0.9500
C2 C3 . 1.3935(17)
C2 H2 . 0.9500
C3 C4 . 1.3915(18)
C3 C6 . 1.5111(17)
C4 C5 . 1.3879(19)
C4 H4 . 0.9500
C5 H5 . 0.9500
C6 H6A . 0.9900
C6 H6B . 0.9900
C7 C7 2_675 1.537(2)
O2 C14 . 1.2325(14)
N3 C12 . 1.3385(17)
N3 C8 . 1.3408(17)
N4 C14 . 1.3269(15)
N4 C13 . 1.4471(16)
N4 H4N . 0.865(9)
C8 C9 . 1.3830(19)
C8 H8 . 0.9500
C9 C10 . 1.3911(17)
C9 H9 . 0.9500
C10 C11 . 1.3906(18)
C10 C13 . 1.5118(17)
C11 C12 . 1.3886(19)
C11 H11 . 0.9500
C12 H12 . 0.9500
C13 H13A . 0.9900
C13 H13B . 0.9900
C14 C14 2_775 1.539(2)
Cl1 C19 . 1.7402(13)
O3 C15 . 1.2172(17)
O4 C15 . 1.3196(16)
O4 H4O . 0.847(9)
C15 C16 . 1.4958(18)
C16 C17 . 1.3938(19)
C16 C21 . 1.3957(18)
C17 C18 . 1.3861(19)
C17 H17 . 0.9500
C18 C19 . 1.3886(19)
C18 H18 . 0.9500
C19 C20 . 1.389(2)
C20 C21 . 1.388(2)
C20 H20 . 0.9500
C21 H21 . 0.9500
Cl2 C26 . 1.7418(13)
O5 C22 . 1.2173(17)
O6 C22 . 1.3181(16)
O6 H6O . 0.846(9)
C22 C23 . 1.4945(18)
C23 C28 . 1.3923(18)
C23 C24 . 1.3977(17)
C24 C25 . 1.3850(19)
C24 H24 . 0.9500
C25 C26 . 1.3871(19)
C25 H25 . 0.9500
C26 C27 . 1.3862(19)
C27 C28 . 1.3869(19)
C27 H27 . 0.9500
C28 H28 . 0.9500

loop_
_geom_hbond_atom_site_label_D
_geom_hbond_atom_site_label_H
_geom_hbond_atom_site_label_A
_geom_hbond_site_symmetry_A
_geom_hbond_distance_DH
_geom_hbond_distance_HA
_geom_hbond_distance_DA
_geom_hbond_angle_DHA
N2 H2N O1 2_675 0.876(13) 2.350(16) 2.7088(14) 104.7(11)
N4 H4N O2 2_775 0.866(14) 2.304(15) 2.7028(14) 108.2(11)
O4 H4O N1 . 0.847(18) 1.816(18) 2.6559(15) 171.0(19)
O6 H6O N3 . 0.846(17) 1.802(17) 2.6419(15) 172.2(17)
C8 H8 O5 . 0.95 2.53 3.1708(17) 125
N2 H2N O2 1_455 0.876(13) 2.112(13) 2.8800(13) 145.9(14)
N4 H4N O1 . 0.866(14) 2.068(14) 2.7959(13) 141.2(13)
C2 H2 O3 2_576 0.95 2.53 3.3597(17) 146
C6 H6A O3 2_576 0.99 2.59 3.5262(17) 157
C9 H9 O5 2_676 0.95 2.59 3.3701(17) 140
C13 H13A O5 2_676 0.99 2.48 3.4006(16) 155
C27 H27 O1 2_666 0.95 2.53 3.4505(16) 163

loop_
_geom_torsion_atom_site_label_1
_geom_torsion_atom_site_label_2
_geom_torsion_atom_site_label_3
_geom_torsion_atom_site_label_4
_geom_torsion_site_symmetry_4
_geom_torsion
C5 N1 C1 C2 . 0.7(2)
N1 C1 C2 C3 . -0.1(2)
C1 C2 C3 C4 . -0.79(18)
C1 C2 C3 C6 . 179.63(11)
C2 C3 C4 C5 . 1.09(18)
C6 C3 C4 C5 . -179.34(12)
C1 N1 C5 C4 . -0.3(2)
C3 C4 C5 N1 . -0.5(2)
C7 N2 C6 C3 . -101.17(13)
C4 C3 C6 N2 . 76.87(14)
C2 C3 C6 N2 . -103.57(13)
C6 N2 C7 O1 . 2.55(18)
C6 N2 C7 C7 2_675 -176.74(11)
C12 N3 C8 C9 . 0.65(19)
N3 C8 C9 C10 . 0.33(19)
C8 C9 C10 C11 . -0.96(18)
C8 C9 C10 C13 . 179.04(11)
C9 C10 C11 C12 . 0.65(18)
C13 C10 C11 C12 . -179.36(11)
C8 N3 C12 C11 . -0.99(19)
C10 C11 C12 N3 . 0.3(2)
C14 N4 C13 C10 . -98.77(13)
C11 C10 C13 N4 . 26.33(16)
C9 C10 C13 N4 . -153.67(11)
C13 N4 C14 O2 . 2.03(19)
C13 N4 C14 C14 2_775 -177.41(12)
O3 C15 C16 C17 . -4.90(19)
O4 C15 C16 C17 . 172.82(12)
O3 C15 C16 C21 . 178.55(13)
O4 C15 C16 C21 . -3.73(18)
C21 C16 C17 C18 . 1.81(19)
C15 C16 C17 C18 . -174.81(12)
C16 C17 C18 C19 . -0.24(19)
C17 C18 C19 C20 . -1.41(19)
C17 C18 C19 Cl1 . 178.20(10)
C18 C19 C20 C21 . 1.4(2)
Cl1 C19 C20 C21 . -178.18(10)
C19 C20 C21 C16 . 0.20(19)
C17 C16 C21 C20 . -1.79(19)
C15 C16 C21 C20 . 174.72(12)
O5 C22 C23 C28 . -163.13(13)
O6 C22 C23 C28 . 17.41(17)
O5 C22 C23 C24 . 16.56(19)
O6 C22 C23 C24 . -162.89(12)
C28 C23 C24 C25 . -0.43(19)
C22 C23 C24 C25 . 179.87(12)
C23 C24 C25 C26 . 1.1(2)
C24 C25 C26 C27 . -0.9(2)
C24 C25 C26 Cl2 . 178.27(10)
C25 C26 C27 C28 . 0.1(2)
Cl2 C26 C27 C28 . -179.13(10)
C26 C27 C28 C23 . 0.6(2)
C24 C23 C28 C27 . -0.46(19)
C22 C23 C28 C27 . 179.24(12)

_cod_database_fobs_code 2243262
